data_7217638
loop_
_publ_author_name
'Liu, Xu'
'Zhang, Qian'
'Xin, Xiaoqing'
'Zhang, Rui'
'Zhang, Ning'
'Liang, Yongjiu'
'Dong, Dewen'

_publ_section_title
;
 BF3&#x2022;Et2O-Mediated Intramolecular Cyclization of Unsaturated
 Amides: Convenient Synthesis of Dihydroquinolin-2-one-BF2 Complexes
;
_journal_issue 68
_journal_name_full 'RSC Advances'
_journal_page_first 36234
_journal_page_last 36240
_journal_paper_doi 10.1039/C4RA06151A
_journal_volume 4
_journal_year 2014
_chemical_formula_sum 'C45 H38 B2 Cl2 F4 N2 O6'
_chemical_formula_weight 871.29
_chemical_melting_point 153(2)
_chemical_name_common
8-(2-Chlorophenyl)-2,2-difluoro-7-(4-methoxyphenyl)-4-methyl-7,8-dihydro-2H-[1,3,2]dioxaborinino[4,5-b]pyridin-1-ium-2-uide
_chemical_name_systematic ?
_space_group_IT_number 2
_symmetry_space_group_name_Hall '-P 1'
_symmetry_space_group_name_H-M 'P -1'
_atom_sites_solution_hydrogens geom
_atom_sites_solution_primary direct
_atom_sites_solution_secondary difmap
_audit_creation_method SHELXL-97
_cell_angle_alpha 101.954(5)
_cell_angle_beta 104.028(5)
_cell_angle_gamma 98.284(5)
_cell_formula_units_Z 1
_cell_length_a 7.643(5)
_cell_length_b 12.269(5)
_cell_length_c 12.840(5)
_cell_measurement_temperature 293(2)
_cell_volume 1118.6(10)
_computing_structure_refinement 'SHELXL-97 (Sheldrick, 2008)'
_diffrn_ambient_temperature 293(2)
_diffrn_measured_fraction_theta_full 0.983
_diffrn_measured_fraction_theta_max 0.975
_diffrn_radiation_monochromator graphite
_diffrn_radiation_source 'fine-focus sealed tube'
_diffrn_radiation_type MoK\a
_diffrn_radiation_wavelength 0.71073
_diffrn_reflns_av_R_equivalents 0.0123
_diffrn_reflns_av_sigmaI/netI 0.0244
_diffrn_reflns_limit_h_max 9
_diffrn_reflns_limit_h_min -9
_diffrn_reflns_limit_k_max 14
_diffrn_reflns_limit_k_min -10
_diffrn_reflns_limit_l_max 15
_diffrn_reflns_limit_l_min -15
_diffrn_reflns_number 6123
_diffrn_reflns_theta_full 25.00
_diffrn_reflns_theta_max 26.07
_diffrn_reflns_theta_min 1.73
_exptl_absorpt_coefficient_mu 0.210
_exptl_crystal_density_diffrn 1.293
_exptl_crystal_density_method 'not measured'
_exptl_crystal_F_000 450
_refine_diff_density_max 0.651
_refine_diff_density_min -0.331
_refine_diff_density_rms 0.093
_refine_ls_extinction_method none
_refine_ls_goodness_of_fit_ref 1.050
_refine_ls_hydrogen_treatment mixed
_refine_ls_matrix_type full
_refine_ls_number_parameters 298
_refine_ls_number_reflns 4318
_refine_ls_number_restraints 0
_refine_ls_restrained_S_all 1.050
_refine_ls_R_factor_all 0.1055
_refine_ls_R_factor_gt 0.0884
_refine_ls_shift/su_max 0.000
_refine_ls_shift/su_mean 0.000
_refine_ls_structure_factor_coef Fsqd
_refine_ls_weighting_details 'calc w=1/[\s^2^(Fo^2^)+(0.1848P)^2^+0.6504P] where P=(Fo^2^+2Fc^2^)/3'
_refine_ls_weighting_scheme calc
_refine_ls_wR_factor_gt 0.2757
_refine_ls_wR_factor_ref 0.2992
_reflns_number_gt 3256
_reflns_number_total 4318
_reflns_threshold_expression >2\s(I)
_cod_data_source_file c4ra06151a2.cif
_cod_data_source_block p
_cod_depositor_comments
;
The following automatic conversions were performed:

'_chemical_melting_point' value '151-155' was changed to '153(2)' -
the average value was taken and precision was estimated.

Automatic conversion script
Id: cif_fix_values 2281 2013-09-26 08:29:07Z andrius 
;
_cod_original_sg_symbol_H-M p-1
_cod_database_code 7217638

loop_
_symmetry_equiv_pos_as_xyz
'x, y, z'
'-x, -y, -z'

loop_
_atom_site_label
_atom_site_type_symbol
_atom_site_fract_x
_atom_site_fract_y
_atom_site_fract_z
_atom_site_U_iso_or_equiv
_atom_site_adp_type
_atom_site_occupancy
_atom_site_symmetry_multiplicity
_atom_site_calc_flag
_atom_site_refinement_flags
C1 C 0.2789(7) -0.0017(5) 0.1248(4) 0.0864(14) Uani 1 1 d .
H1A H 0.2709 -0.0781 0.1329 0.130 Uiso 1 1 calc R
H1B H 0.1866 0.0310 0.1519 0.130 Uiso 1 1 calc R
H1C H 0.3987 0.0429 0.1666 0.130 Uiso 1 1 calc R
C2 C 0.2483(5) -0.0028(4) 0.0045(3) 0.0656(10) Uani 1 1 d .
C3 C 0.2502(5) 0.0922(3) -0.0350(3) 0.0549(8) Uani 1 1 d .
C4 C 0.2274(5) 0.0776(3) -0.1516(3) 0.0525(8) Uani 1 1 d .
C5 C 0.2719(6) 0.2069(4) 0.0299(3) 0.0648(10) Uani 1 1 d .
H5 H 0.2745 0.2191 0.1043 0.078 Uiso 1 1 calc R
C6 C 0.2882(6) 0.2949(3) -0.0138(3) 0.0672(10) Uani 1 1 d .
H6 H 0.2967 0.3665 0.0311 0.081 Uiso 1 1 calc R
C7 C 0.2936(5) 0.2873(3) -0.1299(3) 0.0563(8) Uani 1 1 d .
C8 C 0.2177(5) 0.1459(3) -0.3154(3) 0.0582(9) Uani 1 1 d .
C9 C 0.0564(5) 0.1566(3) -0.3853(3) 0.0618(9) Uani 1 1 d .
C10 C 0.0404(7) 0.1443(3) -0.4973(3) 0.0728(11) Uani 1 1 d .
H10 H -0.0679 0.1526 -0.5440 0.087 Uiso 1 1 calc R
C11 C 0.1812(7) 0.1201(4) -0.5394(4) 0.0768(12) Uani 1 1 d .
H11 H 0.1685 0.1103 -0.6148 0.092 Uiso 1 1 calc R
C12 C 0.3447(7) 0.1102(4) -0.4685(4) 0.0772(12) Uani 1 1 d .
H12 H 0.4412 0.0971 -0.4985 0.093 Uiso 1 1 calc R
C13 C 0.3722(5) 0.1186(3) -0.3577(3) 0.0617(9) Uani 1 1 d .
H13 H 0.4803 0.1079 -0.3127 0.074 Uiso 1 1 calc R
C14 C 0.4810(5) 0.3382(3) -0.1375(3) 0.0501(8) Uani 1 1 d .
C15 C 0.4984(6) 0.4058(3) -0.2096(3) 0.0612(9) Uani 1 1 d .
H15 H 0.3929 0.4222 -0.2519 0.073 Uiso 1 1 calc R
C16 C 0.6674(6) 0.4496(3) -0.2207(3) 0.0651(10) Uani 1 1 d .
H16 H 0.6757 0.4943 -0.2703 0.078 Uiso 1 1 calc R
C17 C 0.6409(5) 0.3153(3) -0.0746(3) 0.0573(9) Uani 1 1 d .
H17 H 0.6324 0.2705 -0.0251 0.069 Uiso 1 1 calc R
C18 C 0.8101(5) 0.3574(3) -0.0844(3) 0.0641(9) Uani 1 1 d .
H18 H 0.9152 0.3401 -0.0427 0.077 Uiso 1 1 calc R
C19 C 0.8250(5) 0.4262(3) -0.1568(3) 0.0591(9) Uani 1 1 d .
C20 C 1.0262(9) 0.5445(5) -0.2230(6) 0.1069(19) Uani 1 1 d .
H20A H 1.1546 0.5645 -0.2182 0.160 Uiso 1 1 calc R
H20B H 0.9840 0.6116 -0.1950 0.160 Uiso 1 1 calc R
H20C H 0.9571 0.5113 -0.2991 0.160 Uiso 1 1 calc R
C21 C 0.325(3) 0.5845(17) 0.5696(13) 0.119(5) Uani 0.50 1 d P
C22 C 0.450(5) 0.535(3) 0.5224(17) 0.189(13) Uani 0.50 1 d P
C23 C 0.615(2) 0.5808(12) 0.5287(12) 0.083(4) Uani 0.50 1 d P
C24 C 0.699(4) 0.543(4) 0.494(3) 0.24(2) Uani 0.50 1 d P
C25 C 0.496(5) 0.6372(15) 0.5809(16) 0.180(12) Uani 0.50 1 d P
B1 B 0.1735(7) -0.1288(4) -0.1792(4) 0.0691(12) Uani 1 1 d .
N1 N 0.2381(4) 0.1652(2) -0.1966(2) 0.0530(7) Uani 1 1 d .
O1 O 0.1954(4) -0.0222(2) -0.2182(2) 0.0667(7) Uani 1 1 d .
O2 O 0.2240(5) -0.1058(3) -0.0601(3) 0.0826(9) Uani 1 1 d .
O3 O 1.0009(4) 0.4652(2) -0.1594(3) 0.0767(8) Uani 1 1 d .
F1 F 0.2809(5) -0.1941(3) -0.2189(3) 0.1118(11) Uani 1 1 d .
F2 F -0.0100(4) -0.1815(2) -0.2210(2) 0.0968(9) Uani 1 1 d .
Cl1 Cl -0.12428(15) 0.18465(12) -0.33274(10) 0.0877(5) Uani 1 1 d .

loop_
_atom_site_aniso_label
_atom_site_aniso_U_11
_atom_site_aniso_U_22
_atom_site_aniso_U_33
_atom_site_aniso_U_23
_atom_site_aniso_U_13
_atom_site_aniso_U_12
C1 0.094(3) 0.110(4) 0.063(2) 0.044(3) 0.016(2) 0.023(3)
C2 0.062(2) 0.079(3) 0.058(2) 0.0275(19) 0.0087(17) 0.0183(18)
C3 0.0533(18) 0.063(2) 0.0484(18) 0.0176(15) 0.0111(14) 0.0117(15)
C4 0.0519(18) 0.0500(18) 0.0502(18) 0.0115(14) 0.0072(14) 0.0078(14)
C5 0.074(2) 0.073(2) 0.0490(19) 0.0105(17) 0.0233(17) 0.0146(19)
C6 0.074(2) 0.059(2) 0.062(2) -0.0019(17) 0.0231(19) 0.0108(18)
C7 0.064(2) 0.0444(17) 0.0538(19) 0.0084(14) 0.0090(15) 0.0090(15)
C8 0.069(2) 0.0390(17) 0.057(2) 0.0101(14) 0.0071(16) -0.0001(15)
C9 0.066(2) 0.0501(19) 0.059(2) 0.0079(16) 0.0078(17) 0.0046(16)
C10 0.097(3) 0.060(2) 0.046(2) 0.0075(16) 0.0051(19) 0.000(2)
C11 0.097(3) 0.073(3) 0.051(2) 0.0095(19) 0.018(2) 0.002(2)
C12 0.091(3) 0.077(3) 0.068(3) 0.013(2) 0.033(2) 0.017(2)
C13 0.069(2) 0.063(2) 0.0443(18) 0.0037(15) 0.0202(16) -0.0057(17)
C14 0.0606(19) 0.0363(15) 0.0451(16) 0.0034(12) 0.0060(14) 0.0090(13)
C15 0.072(2) 0.0521(19) 0.055(2) 0.0178(16) 0.0046(17) 0.0164(17)
C16 0.082(3) 0.053(2) 0.064(2) 0.0215(17) 0.0219(19) 0.0150(18)
C17 0.066(2) 0.0521(19) 0.0524(19) 0.0184(15) 0.0095(16) 0.0126(16)
C18 0.063(2) 0.063(2) 0.062(2) 0.0175(17) 0.0081(17) 0.0133(17)
C19 0.072(2) 0.0412(17) 0.061(2) 0.0033(15) 0.0216(18) 0.0093(15)
C20 0.106(4) 0.097(4) 0.142(5) 0.057(4) 0.059(4) 0.016(3)
C21 0.179(15) 0.112(11) 0.114(10) 0.065(9) 0.079(11) 0.059(11)
C22 0.34(4) 0.24(3) 0.123(15) 0.14(2) 0.14(2) 0.20(3)
C23 0.105(10) 0.073(7) 0.079(7) 0.038(5) 0.034(7) 0.002(7)
C24 0.148(19) 0.36(5) 0.19(3) 0.23(4) -0.044(17) -0.07(3)
C25 0.31(3) 0.081(10) 0.117(13) 0.057(10) -0.005(17) 0.009(15)
B1 0.087(3) 0.050(2) 0.072(3) 0.021(2) 0.022(2) 0.014(2)
N1 0.0638(17) 0.0432(15) 0.0434(14) 0.0087(11) 0.0051(12) 0.0041(12)
O1 0.0959(19) 0.0464(13) 0.0494(14) 0.0118(11) 0.0113(13) 0.0041(12)
O2 0.114(2) 0.0636(18) 0.0707(18) 0.0325(15) 0.0127(16) 0.0203(16)
O3 0.0739(18) 0.0590(16) 0.099(2) 0.0188(15) 0.0312(16) 0.0085(13)
F1 0.150(3) 0.090(2) 0.131(3) 0.0428(19) 0.071(2) 0.058(2)
F2 0.0980(19) 0.0837(18) 0.0956(19) 0.0389(15) 0.0074(15) -0.0130(14)
Cl1 0.0685(7) 0.1030(9) 0.0781(8) 0.0011(6) 0.0128(5) 0.0197(6)

loop_
_atom_type_symbol
_atom_type_description
_atom_type_scat_dispersion_real
_atom_type_scat_dispersion_imag
_atom_type_scat_source
C C 0.0033 0.0016 'International Tables Vol C Tables 4.2.6.8 and 6.1.1.4'
H H 0.0000 0.0000 'International Tables Vol C Tables 4.2.6.8 and 6.1.1.4'
B B 0.0013 0.0007 'International Tables Vol C Tables 4.2.6.8 and 6.1.1.4'
N N 0.0061 0.0033 'International Tables Vol C Tables 4.2.6.8 and 6.1.1.4'
O O 0.0106 0.0060 'International Tables Vol C Tables 4.2.6.8 and 6.1.1.4'
F F 0.0171 0.0103 'International Tables Vol C Tables 4.2.6.8 and 6.1.1.4'
Cl Cl 0.1484 0.1585 'International Tables Vol C Tables 4.2.6.8 and 6.1.1.4'

loop_
_geom_angle_atom_site_label_1
_geom_angle_atom_site_label_2
_geom_angle_atom_site_label_3
_geom_angle
_geom_angle_site_symmetry_1
_geom_angle_site_symmetry_3
C2 C1 H1A 109.5 . .
C2 C1 H1B 109.5 . .
H1A C1 H1B 109.5 . .
C2 C1 H1C 109.5 . .
H1A C1 H1C 109.5 . .
H1B C1 H1C 109.5 . .
O2 C2 C3 122.7(3) . .
O2 C2 C1 113.0(4) . .
C3 C2 C1 124.2(4) . .
C2 C3 C4 117.5(3) . .
C2 C3 C5 125.9(3) . .
C4 C3 C5 116.6(3) . .
O1 C4 N1 116.5(3) . .
O1 C4 C3 121.5(3) . .
N1 C4 C3 122.0(3) . .
C6 C5 C3 121.5(3) . .
C6 C5 H5 119.2 . .
C3 C5 H5 119.2 . .
C5 C6 C7 124.5(3) . .
C5 C6 H6 117.8 . .
C7 C6 H6 117.8 . .
C6 C7 N1 110.4(3) . .
C6 C7 C14 112.8(3) . .
N1 C7 C14 109.1(3) . .
C9 C8 N1 119.8(3) . .
C9 C8 C13 121.1(3) . .
N1 C8 C13 119.1(3) . .
C8 C9 C10 119.8(4) . .
C8 C9 Cl1 119.6(3) . .
C10 C9 Cl1 120.5(3) . .
C11 C10 C9 120.7(4) . .
C11 C10 H10 119.6 . .
C9 C10 H10 119.6 . .
C10 C11 C12 119.4(4) . .
C10 C11 H11 120.3 . .
C12 C11 H11 120.3 . .
C13 C12 C11 124.1(4) . .
C13 C12 H12 117.9 . .
C11 C12 H12 117.9 . .
C12 C13 C8 114.7(4) . .
C12 C13 H13 122.7 . .
C8 C13 H13 122.7 . .
C15 C14 C17 118.0(3) . .
C15 C14 C7 121.0(3) . .
C17 C14 C7 121.0(3) . .
C16 C15 C14 122.0(3) . .
C16 C15 H15 119.0 . .
C14 C15 H15 119.0 . .
C15 C16 C19 119.0(3) . .
C15 C16 H16 120.5 . .
C19 C16 H16 120.5 . .
C18 C17 C14 121.2(3) . .
C18 C17 H17 119.4 . .
C14 C17 H17 119.4 . .
C17 C18 C19 120.0(3) . .
C17 C18 H18 120.0 . .
C19 C18 H18 120.0 . .
O3 C19 C16 124.7(3) . .
O3 C19 C18 115.4(3) . .
C16 C19 C18 119.8(4) . .
O3 C20 H20A 109.5 . .
O3 C20 H20B 109.5 . .
H20A C20 H20B 109.5 . .
O3 C20 H20C 109.5 . .
H20A C20 H20C 109.5 . .
H20B C20 H20C 109.5 . .
C25 C21 C22 56(2) . .
C25 C21 C24 107.8(19) . 2_666
C22 C21 C24 53(2) . 2_666
C25 C22 C23 68(3) . .
C25 C22 C24 130(3) . 2_666
C23 C22 C24 161(3) . 2_666
C25 C22 C22 132(6) . 2_666
C23 C22 C22 64(3) . 2_666
C24 C22 C22 97(4) 2_666 2_666
C25 C22 C21 59.6(18) . .
C23 C22 C21 128(3) . .
C24 C22 C21 71(3) 2_666 .
C22 C22 C21 167(5) 2_666 .
C25 C22 C23 170(3) . 2_666
C23 C22 C23 119.1(15) . 2_666
C24 C22 C23 42(3) 2_666 2_666
C22 C22 C23 55(3) 2_666 2_666
C21 C22 C23 113(3) . 2_666
C25 C22 C24 92(3) . .
C23 C22 C24 23.5(17) . .
C24 C22 C24 138(2) 2_666 .
C22 C22 C24 41(3) 2_666 .
C21 C22 C24 151(3) . .
C23 C22 C24 95.7(16) 2_666 .
C24 C23 C22 125(3) . .
C24 C23 C22 65(2) . 2_666
C22 C23 C22 60.9(15) . 2_666
C24 C23 C25 179(3) . .
C22 C23 C25 55.7(16) . .
C22 C23 C25 116(2) 2_666 .
C23 C24 C22 73(2) . 2_666
C23 C24 C21 130(3) . 2_666
C22 C24 C21 56.9(18) 2_666 2_666
C23 C24 C22 31.1(15) . .
C22 C24 C22 42(2) 2_666 .
C21 C24 C22 98.8(18) 2_666 .
C22 C25 C21 64.8(19) . .
C22 C25 C23 56(2) . .
C21 C25 C23 120.9(17) . .
F1 B1 F2 111.2(4) . .
F1 B1 O2 109.7(4) . .
F2 B1 O2 109.0(4) . .
F1 B1 O1 107.9(4) . .
F2 B1 O1 107.0(4) . .
O2 B1 O1 112.2(3) . .
C4 N1 C8 119.8(3) . .
C4 N1 C7 123.4(3) . .
C8 N1 C7 116.4(3) . .
C4 O1 B1 122.1(3) . .
C2 O2 B1 122.6(3) . .
C19 O3 C20 117.9(4) . .

loop_
_geom_bond_atom_site_label_1
_geom_bond_atom_site_label_2
_geom_bond_distance
_geom_bond_site_symmetry_2
C1 C2 1.502(6) .
C1 H1A 0.9600 .
C1 H1B 0.9600 .
C1 H1C 0.9600 .
C2 O2 1.320(5) .
C2 C3 1.365(5) .
C3 C4 1.434(5) .
C3 C5 1.443(5) .
C4 O1 1.293(4) .
C4 N1 1.323(4) .
C5 C6 1.319(6) .
C5 H5 0.9300 .
C6 C7 1.486(6) .
C6 H6 0.9300 .
C7 N1 1.505(4) .
C7 C14 1.512(5) .
C8 C9 1.380(5) .
C8 N1 1.459(5) .
C8 C13 1.467(6) .
C9 C10 1.387(6) .
C9 Cl1 1.724(4) .
C10 C11 1.359(7) .
C10 H10 0.9300 .
C11 C12 1.394(7) .
C11 H11 0.9300 .
C12 C13 1.367(6) .
C12 H12 0.9300 .
C13 H13 0.9300 .
C14 C15 1.382(5) .
C14 C17 1.392(5) .
C15 C16 1.378(6) .
C15 H15 0.9300 .
C16 C19 1.388(6) .
C16 H16 0.9300 .
C17 C18 1.367(5) .
C17 H17 0.9300 .
C18 C19 1.392(6) .
C18 H18 0.9300 .
C19 O3 1.372(5) .
C20 O3 1.415(6) .
C20 H20A 0.9600 .
C20 H20B 0.9600 .
C20 H20C 0.9600 .
C21 C25 1.33(3) .
C21 C22 1.39(2) .
C21 C24 1.57(5) 2_666
C22 C25 1.27(3) .
C22 C23 1.28(4) .
C22 C24 1.32(5) 2_666
C22 C22 1.36(3) 2_666
C22 C23 1.40(4) 2_666
C22 C24 2.01(5) .
C23 C24 0.98(5) .
C23 C22 1.40(4) 2_666
C23 C25 1.43(4) .
C24 C22 1.32(5) 2_666
C24 C21 1.57(5) 2_666
B1 F1 1.341(6) .
B1 F2 1.380(6) .
B1 O2 1.439(6) .
B1 O1 1.496(5) .
